data_7239884
loop_
_publ_author_name
'Usoltsev, Andrey N.'
'Adonin, Sergey A.'
'Novikov, Alexander S.'
'Abramov, Pavel A.'
'Sokolov, Maxim N.'
'Fedin, Vladimir P.'

_publ_section_title
;
 Chlorotellurate(iv) supramolecular associates with
 &#x201C;trapped&#x201D; Br2: features of non-covalent
 halogen&#x22EF;halogen interactions in crystalline phases
;
_journal_issue 11
_journal_name_full CrystEngComm
_journal_page_first 1985
_journal_page_last 1990
_journal_paper_doi 10.1039/C9CE01820D
_journal_volume 22
_journal_year 2020
_chemical_formula_sum 'C6 H20 Br2 Cl6 N2 Te'
_chemical_formula_weight 620.36
_space_group_crystal_system monoclinic
_space_group_IT_number 9
_space_group_name_Hall 'C -2yc'
_space_group_name_H-M_alt 'C 1 c 1'
_atom_sites_solution_hydrogens geom
_atom_sites_solution_primary direct
_atom_sites_solution_secondary difmap
_audit_creation_method SHELXL-2017/1
_audit_update_record
;
2020-02-03 deposited with the CCDC.	2020-02-06 downloaded from the CCDC.
;
_cell_angle_alpha 90
_cell_angle_beta 111.878(7)
_cell_angle_gamma 90
_cell_formula_units_Z 4
_cell_length_a 16.2697(10)
_cell_length_b 9.5846(5)
_cell_length_c 13.5620(9)
_cell_measurement_reflns_used 2182
_cell_measurement_temperature 140(2)
_cell_measurement_theta_max 28.8450
_cell_measurement_theta_min 3.6700
_cell_volume 1962.5(2)
_computing_cell_refinement 'CrysAlisPro 1.171.38.41 (Rigaku OD, 2015)'
_computing_data_collection 'CrysAlisPro 1.171.38.41 (Rigaku OD, 2015)'
_computing_data_reduction 'CrysAlisPro 1.171.38.41 (Rigaku OD, 2015)'
_computing_molecular_graphics 'ShelXle (H\"ubschle, 2011)'
_computing_publication_material 'CIFTAB-2014 (Sheldrick, 2014)'
_computing_structure_refinement 'SHELXL-2014 (Sheldrick, 2014)'
_computing_structure_solution 'SHELXS-2014 (Sheldrick, 2014)'
_diffrn_ambient_temperature 140(2)
_diffrn_detector 'CCD plate'
_diffrn_detector_area_resol_mean 10.6168
_diffrn_detector_type AtlasS2
_diffrn_measured_fraction_theta_full 0.997
_diffrn_measured_fraction_theta_max 0.832
_diffrn_measurement_device 'four-circle diffractometer'
_diffrn_measurement_device_type 'New Xcalibur, AtlasS2'
_diffrn_measurement_method '\w scans'
_diffrn_radiation_monochromator graphite
_diffrn_radiation_probe x-ray
_diffrn_radiation_source 'fine-focus sealed tube'
_diffrn_radiation_type MoK\a
_diffrn_radiation_wavelength 0.71073
_diffrn_reflns_av_R_equivalents 0.0182
_diffrn_reflns_av_unetI/netI 0.0331
_diffrn_reflns_Laue_measured_fraction_full 0.997
_diffrn_reflns_Laue_measured_fraction_max 0.832
_diffrn_reflns_limit_h_max 22
_diffrn_reflns_limit_h_min -13
_diffrn_reflns_limit_k_max 12
_diffrn_reflns_limit_k_min -9
_diffrn_reflns_limit_l_max 17
_diffrn_reflns_limit_l_min -18
_diffrn_reflns_number 4258
_diffrn_reflns_point_group_measured_fraction_full 0.997
_diffrn_reflns_point_group_measured_fraction_max 0.832
_diffrn_reflns_theta_full 25.500
_diffrn_reflns_theta_max 28.910
_diffrn_reflns_theta_min 3.355
_diffrn_source 'sealed X-ray tube'
_exptl_absorpt_coefficient_mu 6.389
_exptl_absorpt_correction_T_max 1.00000
_exptl_absorpt_correction_T_min 0.56420
_exptl_absorpt_correction_type multi-scan
_exptl_absorpt_process_details
;
CrysAlisPro 1.171.38.41 (Rigaku Oxford Diffraction, 2015)
Empirical absorption correction using spherical harmonics,
implemented in SCALE3 ABSPACK scaling algorithm.
;
_exptl_crystal_colour yellow
_exptl_crystal_density_diffrn 2.100
_exptl_crystal_description block
_exptl_crystal_F_000 1176
_exptl_crystal_size_max 0.500
_exptl_crystal_size_mid 0.500
_exptl_crystal_size_min 0.500
_refine_diff_density_max 0.659
_refine_diff_density_min -1.341
_refine_diff_density_rms 0.152
_refine_ls_abs_structure_details
;
 Refined as an inversion twin.
;
_refine_ls_abs_structure_Flack 0.461(14)
_refine_ls_extinction_method none
_refine_ls_goodness_of_fit_ref 1.051
_refine_ls_hydrogen_treatment constr
_refine_ls_matrix_type full
_refine_ls_number_parameters 161
_refine_ls_number_reflns 2915
_refine_ls_number_restraints 2
_refine_ls_restrained_S_all 1.051
_refine_ls_R_factor_all 0.0284
_refine_ls_R_factor_gt 0.0274
_refine_ls_shift/su_max 0.000
_refine_ls_shift/su_mean 0.000
_refine_ls_structure_factor_coef Fsqd
_refine_ls_weighting_details 'w=1/[\s^2^(Fo^2^)+(0.0392P)^2^] where P=(Fo^2^+2Fc^2^)/3'
_refine_ls_weighting_scheme calc
_refine_ls_wR_factor_gt 0.0661
_refine_ls_wR_factor_ref 0.0667
_reflns_Friedel_coverage 0.998
_reflns_Friedel_fraction_full 0.997
_reflns_Friedel_fraction_max 0.832
_reflns_number_gt 2835
_reflns_number_total 2915
_reflns_threshold_expression >2\s(I)
_cod_data_source_file c9ce01820d2.cif
_cod_data_source_block AU311_b
_cod_depositor_comments
;Adding full bibliography for 7239884--7239887.cif.

 Adding full bibliography for 7239884--7239887.cif.
;
_cod_original_sg_symbol_H-M 'C c'
_cod_database_code 7239884
_shelx_shelxl_version_number 2017/1
_shelx_space_group_comment
;
The symmetry employed for this shelxl refinement is uniquely defined
by the following loop, which should always be used as a source of
symmetry information in preference to the above space-group names.
They are only intended as comments.
;
_shelx_estimated_absorpt_t_min 0.142
_shelx_estimated_absorpt_t_max 0.142

loop_
_space_group_symop_operation_xyz
'x, y, z'
'x, -y, z+1/2'
'x+1/2, y+1/2, z'
'x+1/2, -y+1/2, z+1/2'

loop_
_atom_site_label
_atom_site_type_symbol
_atom_site_fract_x
_atom_site_fract_y
_atom_site_fract_z
_atom_site_U_iso_or_equiv
_atom_site_adp_type
_atom_site_occupancy
_atom_site_site_symmetry_order
_atom_site_calc_flag
_atom_site_refinement_flags_posn
_atom_site_refinement_flags_adp
C1 C 0.3728(5) 0.3724(9) 0.0956(6) 0.031(2) Uani 1 1 d . .
H1A H 0.385268 0.470890 0.114766 0.047 Uiso 1 1 calc R U
H1B H 0.325283 0.339908 0.117884 0.047 Uiso 1 1 calc R U
H1C H 0.354294 0.361923 0.018429 0.047 Uiso 1 1 calc R U
C2 C 0.5280(6) 0.3361(9) 0.1189(7) 0.032(2) Uani 1 1 d . .
H2A H 0.510939 0.326492 0.041853 0.048 Uiso 1 1 calc R U
H2B H 0.580575 0.279095 0.155399 0.048 Uiso 1 1 calc R U
H2C H 0.541181 0.434093 0.139086 0.048 Uiso 1 1 calc R U
C3 C 0.4374(6) 0.1375(8) 0.1310(7) 0.032(2) Uani 1 1 d . .
H3A H 0.393963 0.107244 0.160832 0.048 Uiso 1 1 calc R U
H3B H 0.492918 0.086225 0.165468 0.048 Uiso 1 1 calc R U
H3C H 0.414429 0.118784 0.054487 0.048 Uiso 1 1 calc R U
C4 C 0.7696(6) 0.1929(9) 0.8909(7) 0.037(2) Uani 1 1 d . .
H4A H 0.796103 0.187382 0.968561 0.056 Uiso 1 1 calc R U
H4B H 0.812738 0.232009 0.863808 0.056 Uiso 1 1 calc R U
H4C H 0.752348 0.099273 0.861399 0.056 Uiso 1 1 calc R U
C5 C 0.6220(6) 0.2242(9) 0.8951(7) 0.033(2) Uani 1 1 d . .
H5A H 0.606180 0.130373 0.865392 0.049 Uiso 1 1 calc R U
H5B H 0.569186 0.283637 0.871126 0.049 Uiso 1 1 calc R U
H5C H 0.645832 0.218958 0.972875 0.049 Uiso 1 1 calc R U
C6 C 0.7131(7) 0.4290(8) 0.8989(7) 0.037(2) Uani 1 1 d . .
H6A H 0.660477 0.488489 0.870567 0.055 Uiso 1 1 calc R U
H6B H 0.759437 0.465046 0.875910 0.055 Uiso 1 1 calc R U
H6C H 0.734685 0.428835 0.976693 0.055 Uiso 1 1 calc R U
N1 N 0.4539(5) 0.2883(6) 0.1496(6) 0.0173(16) Uani 1 1 d . .
H1 H 0.472231 0.304559 0.227677 0.021 Uiso 1 1 calc R U
N2 N 0.6898(5) 0.2842(7) 0.8587(6) 0.0189(17) Uani 1 1 d . .
H2 H 0.664040 0.288119 0.779317 0.023 Uiso 1 1 calc R U
Cl1 Cl 0.48954(14) 0.2411(2) 0.62679(16) 0.0256(4) Uani 1 1 d . .
Cl2 Cl 0.48306(13) 0.41511(18) 0.37993(14) 0.0208(4) Uani 1 1 d . .
Cl3 Cl 0.46134(13) 0.0436(2) 0.39865(14) 0.0223(4) Uani 1 1 d . .
Cl4 Cl 0.65538(13) 0.1738(2) 0.38202(15) 0.0206(4) Uani 1 1 d . .
Cl5 Cl 0.65537(13) 0.0182(2) 0.61982(14) 0.0207(4) Uani 1 1 d . .
Cl6 Cl 0.69606(14) 0.37884(19) 0.63141(14) 0.0209(4) Uani 1 1 d . .
Br1 Br 0.36520(4) 0.65273(8) 0.29242(5) 0.01747(19) Uani 1 1 d . .
Br2 Br 0.28216(5) 0.84573(8) 0.21110(5) 0.01809(19) Uani 1 1 d . .
Te1 Te 0.57342(4) 0.20660(4) 0.50624(4) 0.01098(11) Uani 1 1 d . .

loop_
_atom_site_aniso_label
_atom_site_aniso_U_11
_atom_site_aniso_U_22
_atom_site_aniso_U_33
_atom_site_aniso_U_23
_atom_site_aniso_U_13
_atom_site_aniso_U_12
C1 0.016(4) 0.038(5) 0.035(5) -0.006(4) 0.006(4) 0.012(4)
C2 0.023(4) 0.041(5) 0.034(4) 0.012(4) 0.013(4) -0.008(4)
C3 0.032(5) 0.030(4) 0.035(5) -0.008(4) 0.014(4) -0.005(4)
C4 0.033(5) 0.036(5) 0.039(5) -0.003(4) 0.009(4) 0.006(4)
C5 0.027(5) 0.039(5) 0.038(5) 0.005(4) 0.018(4) -0.001(4)
C6 0.062(7) 0.020(4) 0.036(5) -0.005(4) 0.028(5) -0.010(4)
N1 0.016(4) 0.020(4) 0.018(3) 0.002(3) 0.008(3) 0.000(3)
N2 0.020(4) 0.024(4) 0.014(3) 0.002(3) 0.008(3) 0.000(3)
Cl1 0.0290(11) 0.0311(10) 0.0260(9) 0.0007(9) 0.0209(9) 0.0034(10)
Cl2 0.0247(10) 0.0179(9) 0.0179(8) 0.0019(8) 0.0058(8) 0.0086(8)
Cl3 0.0166(8) 0.0253(10) 0.0234(9) -0.0071(8) 0.0056(8) -0.0055(8)
Cl4 0.0212(9) 0.0239(9) 0.0228(9) -0.0021(8) 0.0153(8) 0.0014(9)
Cl5 0.0197(9) 0.0164(9) 0.0228(9) 0.0065(8) 0.0044(8) 0.0029(8)
Cl6 0.0220(10) 0.0194(9) 0.0189(8) -0.0034(8) 0.0049(8) -0.0080(8)
Br1 0.0161(4) 0.0169(4) 0.0192(4) 0.0028(3) 0.0063(4) 0.0024(3)
Br2 0.0153(4) 0.0179(4) 0.0198(4) 0.0024(3) 0.0051(3) 0.0032(3)
Te1 0.01075(18) 0.01152(18) 0.01090(17) -0.0004(2) 0.00431(14) 0.0006(2)

loop_
_atom_type_symbol
_atom_type_description
_atom_type_scat_dispersion_real
_atom_type_scat_dispersion_imag
_atom_type_scat_source
C C 0.0033 0.0016 'International Tables Vol C Tables 4.2.6.8 and 6.1.1.4'
H H 0.0000 0.0000 'International Tables Vol C Tables 4.2.6.8 and 6.1.1.4'
N N 0.0061 0.0033 'International Tables Vol C Tables 4.2.6.8 and 6.1.1.4'
Cl Cl 0.1484 0.1585 'International Tables Vol C Tables 4.2.6.8 and 6.1.1.4'
Br Br -0.2901 2.4595 'International Tables Vol C Tables 4.2.6.8 and 6.1.1.4'
Te Te -0.5308 1.6751 'International Tables Vol C Tables 4.2.6.8 and 6.1.1.4'

loop_
_geom_angle_atom_site_label_1
_geom_angle_atom_site_label_2
_geom_angle_atom_site_label_3
_geom_angle
N1 C1 H1A 109.5
N1 C1 H1B 109.5
H1A C1 H1B 109.5
N1 C1 H1C 109.5
H1A C1 H1C 109.5
H1B C1 H1C 109.5
N1 C2 H2A 109.5
N1 C2 H2B 109.5
H2A C2 H2B 109.5
N1 C2 H2C 109.5
H2A C2 H2C 109.5
H2B C2 H2C 109.5
N1 C3 H3A 109.5
N1 C3 H3B 109.5
H3A C3 H3B 109.5
N1 C3 H3C 109.5
H3A C3 H3C 109.5
H3B C3 H3C 109.5
N2 C4 H4A 109.5
N2 C4 H4B 109.5
H4A C4 H4B 109.5
N2 C4 H4C 109.5
H4A C4 H4C 109.5
H4B C4 H4C 109.5
N2 C5 H5A 109.5
N2 C5 H5B 109.5
H5A C5 H5B 109.5
N2 C5 H5C 109.5
H5A C5 H5C 109.5
H5B C5 H5C 109.5
N2 C6 H6A 109.5
N2 C6 H6B 109.5
H6A C6 H6B 109.5
N2 C6 H6C 109.5
H6A C6 H6C 109.5
H6B C6 H6C 109.5
C3 N1 C2 111.7(7)
C3 N1 C1 112.1(7)
C2 N1 C1 111.0(7)
C3 N1 H1 107.3
C2 N1 H1 107.3
C1 N1 H1 107.3
C5 N2 C6 111.1(7)
C5 N2 C4 110.5(7)
C6 N2 C4 111.5(8)
C5 N2 H2 107.9
C6 N2 H2 107.9
C4 N2 H2 107.9
Cl5 Te1 Cl3 90.84(6)
Cl5 Te1 Cl1 89.31(7)
Cl3 Te1 Cl1 90.42(7)
Cl5 Te1 Cl4 91.66(7)
Cl3 Te1 Cl4 89.08(6)
Cl1 Te1 Cl4 178.92(8)
Cl5 Te1 Cl6 87.28(7)
Cl3 Te1 Cl6 177.48(7)
Cl1 Te1 Cl6 87.89(7)
Cl4 Te1 Cl6 92.64(7)
Cl5 Te1 Cl2 179.76(8)
Cl3 Te1 Cl2 89.17(6)
Cl1 Te1 Cl2 90.93(7)
Cl4 Te1 Cl2 88.10(6)
Cl6 Te1 Cl2 92.72(6)

loop_
_geom_bond_atom_site_label_1
_geom_bond_atom_site_label_2
_geom_bond_distance
C1 N1 1.486(10)
C1 H1A 0.9800
C1 H1B 0.9800
C1 H1C 0.9800
C2 N1 1.485(11)
C2 H2A 0.9800
C2 H2B 0.9800
C2 H2C 0.9800
C3 N1 1.475(10)
C3 H3A 0.9800
C3 H3B 0.9800
C3 H3C 0.9800
C4 N2 1.489(12)
C4 H4A 0.9800
C4 H4B 0.9800
C4 H4C 0.9800
C5 N2 1.483(11)
C5 H5A 0.9800
C5 H5B 0.9800
C5 H5C 0.9800
C6 N2 1.487(10)
C6 H6A 0.9800
C6 H6B 0.9800
C6 H6C 0.9800
N1 H1 1.0000
N2 H2 1.0000
Cl1 Te1 2.511(2)
Cl2 Te1 2.6857(18)
Cl3 Te1 2.4316(19)
Cl4 Te1 2.5277(19)
Cl5 Te1 2.4246(18)
Cl6 Te1 2.6578(19)
Br1 Br2 2.3137(8)
